data_7118998
loop_
_publ_author_name
'Massimo Rigo'
'Manuela Weber'
'Christian Muller'

_publ_section_title
;
 Expanding the phosphorus-carbon analogy: formation of an unprecedented
 5-phosphasemibullvalene derivative
;
_journal_name_full Chem.Commun.
_journal_page_first 7090
_journal_volume 52
_journal_year 2016
_chemical_formula_sum 'C29 H21 P Se'
_chemical_formula_weight 479.39
_space_group_crystal_system triclinic
_space_group_IT_number 2
_space_group_name_Hall '-P 1'
_space_group_name_H-M_alt 'P -1'
_symmetry_space_group_name_Hall '-P 1'
_symmetry_space_group_name_H-M 'P -1'
_atom_sites_solution_hydrogens geom
_audit_creation_method SHELXL-2014/7
_audit_update_record
;
2015-11-20 deposited with the CCDC.
2016-04-12 downloaded from the CCDC.
;
_cell_angle_alpha 77.6074(8)
_cell_angle_beta 86.1247(9)
_cell_angle_gamma 71.6074(7)
_cell_formula_units_Z 2
_cell_length_a 9.4639(2)
_cell_length_b 10.1522(2)
_cell_length_c 14.1214(3)
_cell_measurement_reflns_used 9470
_cell_measurement_temperature 100(2)
_cell_measurement_theta_max 26.30
_cell_measurement_theta_min 2.27
_cell_volume 1257.47(5)
_computing_cell_refinement 'Bruker SAINT'
_computing_data_collection 'Bruker APEX2'
_computing_data_reduction 'Bruker SAINT'
_computing_molecular_graphics 'Diamond 2.1e'
_computing_publication_material 'Microsoft Word'
_computing_structure_refinement 'SHELXL-2014/7 (Sheldrick, 2014)'
_computing_structure_solution 'SHELXL-2014/7 (Sheldrick, 2014)'
_diffrn_ambient_temperature 100(2)
_diffrn_measured_fraction_theta_full 0.998
_diffrn_measured_fraction_theta_max 0.997
_diffrn_measurement_device_type 'D8 Venture, Bruker Photon CMOS Detector'
_diffrn_measurement_method '\f and \w scans'
_diffrn_radiation_type MoK\a
_diffrn_radiation_wavelength 0.71073
_diffrn_reflns_av_R_equivalents 0.0543
_diffrn_reflns_av_unetI/netI 0.0431
_diffrn_reflns_Laue_measured_fraction_full 0.998
_diffrn_reflns_Laue_measured_fraction_max 0.997
_diffrn_reflns_limit_h_max 11
_diffrn_reflns_limit_h_min -11
_diffrn_reflns_limit_k_max 12
_diffrn_reflns_limit_k_min -12
_diffrn_reflns_limit_l_max 17
_diffrn_reflns_limit_l_min -17
_diffrn_reflns_number 23201
_diffrn_reflns_point_group_measured_fraction_full 0.998
_diffrn_reflns_point_group_measured_fraction_max 0.997
_diffrn_reflns_theta_full 25.242
_diffrn_reflns_theta_max 26.429
_diffrn_reflns_theta_min 2.268
_diffrn_source 'sealed tube'
_exptl_absorpt_coefficient_mu 1.569
_exptl_absorpt_correction_type multi-scan
_exptl_crystal_colour colourless
_exptl_crystal_density_diffrn 1.266
_exptl_crystal_description block
_exptl_crystal_F_000 488
_exptl_crystal_size_max 0.290
_exptl_crystal_size_mid 0.200
_exptl_crystal_size_min 0.070
_exptl_transmission_factor_max 0.8013
_exptl_transmission_factor_min 0.6801
_platon_squeeze_details
;
The general procedure (based on a preliminary implementation of the technique)
has been described in more detail in: Acta Cryst. (1990), A46, 194 as the 
'BYPASS procedure' P. v.d. Sluis & A.L. Spek) 
;
_refine_diff_density_max 0.447
_refine_diff_density_min -0.308
_refine_diff_density_rms 0.074
_refine_ls_extinction_coef .
_refine_ls_extinction_method none
_refine_ls_goodness_of_fit_ref 1.053
_refine_ls_hydrogen_treatment constr
_refine_ls_matrix_type full
_refine_ls_number_parameters 280
_refine_ls_number_reflns 5154
_refine_ls_number_restraints 0
_refine_ls_restrained_S_all 1.053
_refine_ls_R_factor_all 0.0430
_refine_ls_R_factor_gt 0.0332
_refine_ls_shift/su_max 0.001
_refine_ls_shift/su_mean 0.000
_refine_ls_structure_factor_coef Fsqd
_refine_ls_weighting_details 'w=1/[\s^2^(Fo^2^)+(0.0370P)^2^+0.3556P] where P=(Fo^2^+2Fc^2^)/3'
_refine_ls_weighting_scheme calc
_refine_ls_wR_factor_gt 0.0728
_refine_ls_wR_factor_ref 0.0763
_reflns_Friedel_coverage 0.000
_reflns_Friedel_fraction_full .
_reflns_Friedel_fraction_max .
_reflns_number_gt 4381
_reflns_number_total 5154
_reflns_threshold_expression 'I > 2\s(I)'
_cod_data_source_file c6cc02461k2.cif
_cod_data_source_block MR161-sr
_cod_database_code 7118998
_shelx_shelxl_version_number 2014/7
_shelx_space_group_comment
;
The symmetry employed for this shelxl refinement is uniquely defined
by the following loop, which should always be used as a source of
symmetry information in preference to the above space-group names.
They are only intended as comments.
;
_shelx_estimated_absorpt_t_min 0.659
_shelx_estimated_absorpt_t_max 0.898

loop_
_space_group_symop_operation_xyz
'x, y, z'
'-x, -y, -z'

loop_
_atom_site_label
_atom_site_type_symbol
_atom_site_fract_x
_atom_site_fract_y
_atom_site_fract_z
_atom_site_U_iso_or_equiv
_atom_site_adp_type
_atom_site_occupancy
_atom_site_site_symmetry_order
_atom_site_calc_flag
_atom_site_refinement_flags_posn
_atom_site_refinement_flags_adp
_atom_site_refinement_flags_occupancy
_atom_site_disorder_assembly
_atom_site_disorder_group
C1 C 0.5116(2) 0.5737(2) 0.22899(15) 0.0099(4) Uani 1 1 d . . . . .
C2 C 0.5759(2) 0.6235(2) 0.30411(15) 0.0125(4) Uani 1 1 d . . . . .
H2 H 0.5235 0.7222 0.3132 0.015 Uiso 1 1 calc R U . . .
C3 C 0.6218(2) 0.5139(2) 0.39351(16) 0.0129(4) Uani 1 1 d . . . . .
H3 H 0.6569 0.5341 0.4486 0.015 Uiso 1 1 calc R U . . .
C4 C 0.6121(2) 0.3849(2) 0.39381(15) 0.0112(4) Uani 1 1 d . . . . .
C5 C 0.6619(2) 0.2549(2) 0.46974(15) 0.0116(4) Uani 1 1 d . . . . .
C005 C 0.6579(2) 0.6093(2) 0.20550(15) 0.0110(4) Uani 1 1 d . . . . .
C6 C 0.5646(2) 0.1774(2) 0.50464(16) 0.0151(5) Uani 1 1 d . . . . .
H6 H 0.4658 0.2094 0.4802 0.018 Uiso 1 1 calc R U . . .
C7 C 0.6109(3) 0.0536(2) 0.57498(17) 0.0214(5) Uani 1 1 d . . . . .
H7 H 0.5431 0.0026 0.5995 0.026 Uiso 1 1 calc R U . . .
C8 C 0.7557(3) 0.0046(2) 0.60925(17) 0.0235(6) Uani 1 1 d . . . . .
H8 H 0.7879 -0.0808 0.6565 0.028 Uiso 1 1 calc R U . . .
C9 C 0.8538(3) 0.0806(3) 0.57437(18) 0.0245(6) Uani 1 1 d . . . . .
H9 H 0.9532 0.0470 0.5979 0.029 Uiso 1 1 calc R U . . .
C10 C 0.8077(3) 0.2055(3) 0.50533(17) 0.0197(5) Uani 1 1 d . . . . .
H10 H 0.8751 0.2575 0.4822 0.024 Uiso 1 1 calc R U . . .
C11 C 0.3670(2) 0.6502(2) 0.17817(16) 0.0110(4) Uani 1 1 d . . . . .
C12 C 0.2512(2) 0.7427(2) 0.22049(17) 0.0159(5) Uani 1 1 d . . . . .
H12 H 0.2654 0.7620 0.2815 0.019 Uiso 1 1 calc R U . . .
C13 C 0.1145(2) 0.8067(2) 0.17323(18) 0.0202(5) Uani 1 1 d . . . . .
H13 H 0.0365 0.8707 0.2020 0.024 Uiso 1 1 calc R U . . .
C14 C 0.0906(2) 0.7787(2) 0.08534(18) 0.0197(5) Uani 1 1 d . . . . .
H14 H -0.0031 0.8228 0.0539 0.024 Uiso 1 1 calc R U . . .
C15 C 0.2047(2) 0.6858(2) 0.04345(17) 0.0182(5) Uani 1 1 d . . . . .
H15 H 0.1893 0.6655 -0.0170 0.022 Uiso 1 1 calc R U . . .
C16 C 0.3418(2) 0.6220(2) 0.08973(16) 0.0152(5) Uani 1 1 d . . . . .
H16 H 0.4195 0.5583 0.0605 0.018 Uiso 1 1 calc R U . . .
C17 C 0.6623(2) 0.7419(2) 0.13564(15) 0.0109(4) Uani 1 1 d . . . . .
C18 C 0.6718(2) 0.8602(2) 0.16673(17) 0.0136(5) Uani 1 1 d . . . . .
H18 H 0.6701 0.8597 0.2341 0.016 Uiso 1 1 calc R U . . .
C19 C 0.6837(2) 0.9789(2) 0.10006(17) 0.0150(5) Uani 1 1 d . . . . .
H19 H 0.6903 1.0587 0.1222 0.018 Uiso 1 1 calc R U . . .
C20 C 0.6859(2) 0.9813(2) 0.00205(16) 0.0138(5) Uani 1 1 d . . . . .
H20 H 0.6950 1.0622 -0.0433 0.017 Uiso 1 1 calc R U . . .
C21 C 0.6748(2) 0.8645(2) -0.03018(16) 0.0136(5) Uani 1 1 d . . . . .
H21 H 0.6747 0.8661 -0.0977 0.016 Uiso 1 1 calc R U . . .
C22 C 0.6641(2) 0.7458(2) 0.03635(16) 0.0126(4) Uani 1 1 d . . . . .
H22 H 0.6578 0.6661 0.0139 0.015 Uiso 1 1 calc R U . . .
C23 C 0.7532(2) 0.3490(2) 0.22409(15) 0.0106(4) Uani 1 1 d . . . . .
C24 C 0.7852(2) 0.4779(2) 0.19903(15) 0.0109(4) Uani 1 1 d . . . . .
C25 C 0.9283(2) 0.4767(2) 0.16774(16) 0.0141(5) Uani 1 1 d . . . . .
H25 H 0.9527 0.5627 0.1510 0.017 Uiso 1 1 calc R U . . .
C26 C 1.0347(2) 0.3492(2) 0.16127(16) 0.0161(5) Uani 1 1 d . . . . .
H26 H 1.1319 0.3487 0.1391 0.019 Uiso 1 1 calc R U . . .
C27 C 1.0022(2) 0.2212(2) 0.18664(16) 0.0156(5) Uani 1 1 d . . . . .
H27 H 1.0766 0.1348 0.1813 0.019 Uiso 1 1 calc R U . . .
C28 C 0.8607(2) 0.2204(2) 0.21969(15) 0.0131(5) Uani 1 1 d . . . . .
H28 H 0.8379 0.1337 0.2389 0.016 Uiso 1 1 calc R U . . .
P1 P 0.56694(6) 0.37984(5) 0.27196(4) 0.00917(12) Uani 1 1 d . . . . .
Se1 Se 0.43960(2) 0.25745(2) 0.24592(2) 0.01536(8) Uani 1 1 d . . . . .

loop_
_atom_site_aniso_label
_atom_site_aniso_U_11
_atom_site_aniso_U_22
_atom_site_aniso_U_33
_atom_site_aniso_U_23
_atom_site_aniso_U_13
_atom_site_aniso_U_12
C1 0.0104(10) 0.0106(10) 0.0100(11) -0.0029(8) 0.0011(8) -0.0049(8)
C2 0.0155(11) 0.0132(11) 0.0111(11) -0.0043(9) 0.0026(9) -0.0069(9)
C3 0.0138(11) 0.0181(11) 0.0098(11) -0.0047(9) 0.0024(9) -0.0083(9)
C4 0.0091(10) 0.0170(11) 0.0091(11) -0.0046(9) 0.0019(8) -0.0055(9)
C5 0.0153(11) 0.0129(10) 0.0071(11) -0.0059(8) 0.0009(8) -0.0027(9)
C005 0.0124(11) 0.0112(10) 0.0109(11) -0.0029(8) 0.0003(8) -0.0053(8)
C6 0.0175(11) 0.0149(11) 0.0148(12) -0.0034(9) -0.0010(9) -0.0068(9)
C7 0.0380(15) 0.0148(11) 0.0152(12) -0.0011(9) -0.0035(11) -0.0142(11)
C8 0.0393(15) 0.0120(11) 0.0144(13) -0.0012(9) -0.0089(11) -0.0002(11)
C9 0.0193(12) 0.0322(14) 0.0164(13) -0.0054(11) -0.0085(10) 0.0018(11)
C10 0.0180(12) 0.0290(13) 0.0131(12) -0.0044(10) -0.0006(9) -0.0085(10)
C11 0.0099(10) 0.0083(10) 0.0143(11) -0.0001(8) 0.0030(8) -0.0043(8)
C12 0.0159(11) 0.0146(11) 0.0167(12) -0.0044(9) 0.0044(9) -0.0042(9)
C13 0.0139(11) 0.0138(11) 0.0299(14) -0.0042(10) 0.0088(10) -0.0019(9)
C14 0.0116(11) 0.0171(11) 0.0271(14) 0.0051(10) -0.0029(10) -0.0055(9)
C15 0.0184(12) 0.0219(12) 0.0144(12) 0.0009(10) -0.0044(9) -0.0087(10)
C16 0.0147(11) 0.0148(11) 0.0154(12) -0.0036(9) 0.0021(9) -0.0038(9)
C17 0.0073(10) 0.0120(10) 0.0132(11) -0.0022(9) 0.0013(8) -0.0032(8)
C18 0.0128(11) 0.0153(11) 0.0140(12) -0.0047(9) 0.0004(9) -0.0053(9)
C19 0.0117(11) 0.0114(10) 0.0226(13) -0.0059(9) 0.0020(9) -0.0033(9)
C20 0.0082(10) 0.0107(10) 0.0193(12) 0.0026(9) 0.0010(9) -0.0025(8)
C21 0.0085(10) 0.0164(11) 0.0143(12) -0.0032(9) 0.0021(9) -0.0019(9)
C22 0.0115(11) 0.0111(10) 0.0158(12) -0.0050(9) 0.0020(9) -0.0033(8)
C23 0.0110(10) 0.0140(10) 0.0072(11) -0.0009(8) -0.0001(8) -0.0055(8)
C24 0.0154(11) 0.0108(10) 0.0062(10) -0.0006(8) -0.0010(8) -0.0041(8)
C25 0.0140(11) 0.0157(11) 0.0136(12) -0.0007(9) -0.0008(9) -0.0073(9)
C26 0.0092(10) 0.0233(12) 0.0148(12) -0.0041(10) 0.0000(9) -0.0035(9)
C27 0.0117(11) 0.0160(11) 0.0158(12) -0.0044(9) -0.0014(9) 0.0014(9)
C28 0.0158(11) 0.0116(10) 0.0106(11) -0.0002(9) -0.0041(9) -0.0030(9)
P1 0.0103(3) 0.0098(3) 0.0086(3) -0.0022(2) 0.0003(2) -0.0046(2)
Se1 0.01854(13) 0.01609(12) 0.01571(13) -0.00272(9) -0.00225(9) -0.01116(9)

loop_
_atom_type_symbol
_atom_type_description
_atom_type_scat_dispersion_real
_atom_type_scat_dispersion_imag
_atom_type_scat_source
C C 0.0033 0.0016 'International Tables Vol C Tables 4.2.6.8 and 6.1.1.4'
H H 0.0000 0.0000 'International Tables Vol C Tables 4.2.6.8 and 6.1.1.4'
P P 0.1023 0.0942 'International Tables Vol C Tables 4.2.6.8 and 6.1.1.4'
Se Se -0.0929 2.2259 'International Tables Vol C Tables 4.2.6.8 and 6.1.1.4'

loop_
_geom_angle_atom_site_label_1
_geom_angle_atom_site_label_2
_geom_angle_atom_site_label_3
_geom_angle
_geom_angle_site_symmetry_1
_geom_angle_site_symmetry_3
C11 C1 C2 125.44(18) . .
C11 C1 C005 125.87(18) . .
C2 C1 C005 61.70(14) . .
C11 C1 P1 120.25(15) . .
C2 C1 P1 103.51(14) . .
C005 C1 P1 105.49(13) . .
C3 C2 C1 112.81(18) . .
C3 C2 C005 122.33(18) . .
C1 C2 C005 60.14(13) . .
C3 C2 H2 116.3 . .
C1 C2 H2 116.3 . .
C005 C2 H2 116.3 . .
C4 C3 C2 117.4(2) . .
C4 C3 H3 121.3 . .
C2 C3 H3 121.3 . .
C3 C4 C5 128.1(2) . .
C3 C4 P1 108.48(16) . .
C5 C4 P1 121.95(15) . .
C6 C5 C10 119.1(2) . .
C6 C5 C4 119.95(19) . .
C10 C5 C4 120.9(2) . .
C17 C005 C24 115.91(17) . .
C17 C005 C1 121.38(17) . .
C24 C005 C1 110.90(17) . .
C17 C005 C2 118.39(17) . .
C24 C005 C2 119.56(17) . .
C1 C005 C2 58.16(13) . .
C7 C6 C5 120.5(2) . .
C7 C6 H6 119.7 . .
C5 C6 H6 119.7 . .
C8 C7 C6 120.0(2) . .
C8 C7 H7 120.0 . .
C6 C7 H7 120.0 . .
C7 C8 C9 119.8(2) . .
C7 C8 H8 120.1 . .
C9 C8 H8 120.1 . .
C10 C9 C8 120.4(2) . .
C10 C9 H9 119.8 . .
C8 C9 H9 119.8 . .
C9 C10 C5 120.1(2) . .
C9 C10 H10 120.0 . .
C5 C10 H10 120.0 . .
C16 C11 C12 118.7(2) . .
C16 C11 C1 119.77(19) . .
C12 C11 C1 121.4(2) . .
C13 C12 C11 119.9(2) . .
C13 C12 H12 120.1 . .
C11 C12 H12 120.1 . .
C14 C13 C12 121.1(2) . .
C14 C13 H13 119.5 . .
C12 C13 H13 119.5 . .
C13 C14 C15 119.3(2) . .
C13 C14 H14 120.3 . .
C15 C14 H14 120.3 . .
C14 C15 C16 120.0(2) . .
C14 C15 H15 120.0 . .
C16 C15 H15 120.0 . .
C15 C16 C11 121.0(2) . .
C15 C16 H16 119.5 . .
C11 C16 H16 119.5 . .
C22 C17 C18 118.42(19) . .
C22 C17 C005 119.44(19) . .
C18 C17 C005 122.07(19) . .
C19 C18 C17 120.7(2) . .
C19 C18 H18 119.7 . .
C17 C18 H18 119.7 . .
C20 C19 C18 120.4(2) . .
C20 C19 H19 119.8 . .
C18 C19 H19 119.8 . .
C19 C20 C21 119.6(2) . .
C19 C20 H20 120.2 . .
C21 C20 H20 120.2 . .
C22 C21 C20 119.9(2) . .
C22 C21 H21 120.0 . .
C20 C21 H21 120.0 . .
C21 C22 C17 121.0(2) . .
C21 C22 H22 119.5 . .
C17 C22 H22 119.5 . .
C28 C23 C24 121.78(19) . .
C28 C23 P1 128.47(16) . .
C24 C23 P1 109.42(15) . .
C25 C24 C23 118.91(19) . .
C25 C24 C005 124.84(19) . .
C23 C24 C005 116.22(18) . .
C26 C25 C24 119.4(2) . .
C26 C25 H25 120.3 . .
C24 C25 H25 120.3 . .
C25 C26 C27 121.3(2) . .
C25 C26 H26 119.3 . .
C27 C26 H26 119.3 . .
C28 C27 C26 119.9(2) . .
C28 C27 H27 120.1 . .
C26 C27 H27 120.1 . .
C27 C28 C23 118.6(2) . .
C27 C28 H28 120.7 . .
C23 C28 H28 120.7 . .
C23 P1 C4 96.64(9) . .
C23 P1 C1 94.77(9) . .
C4 P1 C1 94.60(10) . .
C23 P1 Se1 119.43(7) . .
C4 P1 Se1 122.16(7) . .
C1 P1 Se1 122.58(7) . .

loop_
_geom_bond_atom_site_label_1
_geom_bond_atom_site_label_2
_geom_bond_distance
_geom_bond_site_symmetry_2
C1 C11 1.488(3) .
C1 C2 1.505(3) .
C1 C005 1.536(3) .
C1 P1 1.842(2) .
C2 C3 1.479(3) .
C2 C005 1.559(3) .
C2 H2 1.0000 .
C3 C4 1.341(3) .
C3 H3 0.9500 .
C4 C5 1.477(3) .
C4 P1 1.816(2) .
C5 C6 1.393(3) .
C5 C10 1.398(3) .
C005 C17 1.499(3) .
C005 C24 1.504(3) .
C6 C7 1.391(3) .
C6 H6 0.9500 .
C7 C8 1.384(3) .
C7 H7 0.9500 .
C8 C9 1.389(4) .
C8 H8 0.9500 .
C9 C10 1.388(3) .
C9 H9 0.9500 .
C10 H10 0.9500 .
C11 C16 1.391(3) .
C11 C12 1.394(3) .
C12 C13 1.393(3) .
C12 H12 0.9500 .
C13 C14 1.379(4) .
C13 H13 0.9500 .
C14 C15 1.385(3) .
C14 H14 0.9500 .
C15 C16 1.390(3) .
C15 H15 0.9500 .
C16 H16 0.9500 .
C17 C22 1.393(3) .
C17 C18 1.394(3) .
C18 C19 1.391(3) .
C18 H18 0.9500 .
C19 C20 1.378(3) .
C19 H19 0.9500 .
C20 C21 1.393(3) .
C20 H20 0.9500 .
C21 C22 1.387(3) .
C21 H21 0.9500 .
C22 H22 0.9500 .
C23 C28 1.390(3) .
C23 C24 1.403(3) .
C23 P1 1.801(2) .
C24 C25 1.393(3) .
C25 C26 1.383(3) .
C25 H25 0.9500 .
C26 C27 1.397(3) .
C26 H26 0.9500 .
C27 C28 1.390(3) .
C27 H27 0.9500 .
C28 H28 0.9500 .
P1 Se1 2.0814(6) .

loop_
_geom_torsion_atom_site_label_1
_geom_torsion_atom_site_label_2
_geom_torsion_atom_site_label_3
_geom_torsion_atom_site_label_4
_geom_torsion
_geom_torsion_site_symmetry_1
_geom_torsion_site_symmetry_2
_geom_torsion_site_symmetry_3
_geom_torsion_site_symmetry_4
C11 C1 C2 C3 129.0(2) . . . .
C005 C1 C2 C3 -115.3(2) . . . .
P1 C1 C2 C3 -14.8(2) . . . .
C11 C1 C2 C005 -115.7(2) . . . .
P1 C1 C2 C005 100.52(14) . . . .
C1 C2 C3 C4 5.0(3) . . . .
C005 C2 C3 C4 -63.1(3) . . . .
C2 C3 C4 C5 174.4(2) . . . .
C2 C3 C4 P1 8.1(2) . . . .
C3 C4 C5 C6 129.1(2) . . . .
P1 C4 C5 C6 -66.1(2) . . . .
C3 C4 C5 C10 -52.9(3) . . . .
P1 C4 C5 C10 111.8(2) . . . .
C11 C1 C005 C17 9.0(3) . . . .
C2 C1 C005 C17 -106.1(2) . . . .
P1 C1 C005 C17 156.69(16) . . . .
C11 C1 C005 C24 -132.4(2) . . . .
C2 C1 C005 C24 112.61(19) . . . .
P1 C1 C005 C24 15.4(2) . . . .
C11 C1 C005 C2 115.0(2) . . . .
P1 C1 C005 C2 -97.25(15) . . . .
C3 C2 C005 C17 -149.3(2) . . . .
C1 C2 C005 C17 111.2(2) . . . .
C3 C2 C005 C24 2.0(3) . . . .
C1 C2 C005 C24 -97.5(2) . . . .
C3 C2 C005 C1 99.5(2) . . . .
C10 C5 C6 C7 0.9(3) . . . .
C4 C5 C6 C7 178.9(2) . . . .
C5 C6 C7 C8 -1.5(3) . . . .
C6 C7 C8 C9 1.0(4) . . . .
C7 C8 C9 C10 0.0(4) . . . .
C8 C9 C10 C5 -0.6(4) . . . .
C6 C5 C10 C9 0.1(3) . . . .
C4 C5 C10 C9 -177.9(2) . . . .
C2 C1 C11 C16 158.2(2) . . . .
C005 C1 C11 C16 79.9(3) . . . .
P1 C1 C11 C16 -63.5(2) . . . .
C2 C1 C11 C12 -26.5(3) . . . .
C005 C1 C11 C12 -104.8(2) . . . .
P1 C1 C11 C12 111.8(2) . . . .
C16 C11 C12 C13 -1.2(3) . . . .
C1 C11 C12 C13 -176.51(19) . . . .
C11 C12 C13 C14 0.9(3) . . . .
C12 C13 C14 C15 -0.2(3) . . . .
C13 C14 C15 C16 -0.2(3) . . . .
C14 C15 C16 C11 -0.1(3) . . . .
C12 C11 C16 C15 0.8(3) . . . .
C1 C11 C16 C15 176.2(2) . . . .
C24 C005 C17 C22 59.3(3) . . . .
C1 C005 C17 C22 -80.3(3) . . . .
C2 C005 C17 C22 -148.39(19) . . . .
C24 C005 C17 C18 -117.7(2) . . . .
C1 C005 C17 C18 102.8(2) . . . .
C2 C005 C17 C18 34.7(3) . . . .
C22 C17 C18 C19 -0.4(3) . . . .
C005 C17 C18 C19 176.54(19) . . . .
C17 C18 C19 C20 0.2(3) . . . .
C18 C19 C20 C21 0.6(3) . . . .
C19 C20 C21 C22 -1.0(3) . . . .
C20 C21 C22 C17 0.8(3) . . . .
C18 C17 C22 C21 -0.1(3) . . . .
C005 C17 C22 C21 -177.09(19) . . . .
C28 C23 C24 C25 0.8(3) . . . .
P1 C23 C24 C25 174.84(16) . . . .
C28 C23 C24 C005 179.00(19) . . . .
P1 C23 C24 C005 -7.0(2) . . . .
C17 C005 C24 C25 28.4(3) . . . .
C1 C005 C24 C25 172.1(2) . . . .
C2 C005 C24 C25 -123.6(2) . . . .
C17 C005 C24 C23 -149.60(19) . . . .
C1 C005 C24 C23 -6.0(3) . . . .
C2 C005 C24 C23 58.4(3) . . . .
C23 C24 C25 C26 0.6(3) . . . .
C005 C24 C25 C26 -177.4(2) . . . .
C24 C25 C26 C27 -0.8(3) . . . .
C25 C26 C27 C28 -0.4(3) . . . .
C26 C27 C28 C23 1.7(3) . . . .
C24 C23 C28 C27 -2.0(3) . . . .
P1 C23 C28 C27 -174.77(17) . . . .
C28 C23 P1 C4 92.4(2) . . . .
C24 C23 P1 C4 -81.04(16) . . . .
C28 C23 P1 C1 -172.3(2) . . . .
C24 C23 P1 C1 14.17(16) . . . .
C28 C23 P1 Se1 -40.5(2) . . . .
C24 C23 P1 Se1 146.04(13) . . . .
C3 C4 P1 C23 80.67(16) . . . .
C5 C4 P1 C23 -86.73(18) . . . .
C3 C4 P1 C1 -14.69(16) . . . .
C5 C4 P1 C1 177.92(17) . . . .
C3 C4 P1 Se1 -148.22(13) . . . .
C5 C4 P1 Se1 44.39(19) . . . .
C11 C1 P1 C23 133.17(17) . . . .
C2 C1 P1 C23 -80.70(15) . . . .
C005 C1 P1 C23 -16.76(15) . . . .
C11 C1 P1 C4 -129.76(17) . . . .
C2 C1 P1 C4 16.37(15) . . . .
C005 C1 P1 C4 80.31(15) . . . .
C11 C1 P1 Se1 3.5(2) . . . .
C2 C1 P1 Se1 149.63(11) . . . .
C005 C1 P1 Se1 -146.44(11) . . . .

loop_
_platon_squeeze_void_nr
_platon_squeeze_void_average_x
_platon_squeeze_void_average_y
_platon_squeeze_void_average_z
_platon_squeeze_void_volume
_platon_squeeze_void_count_electrons
_platon_squeeze_void_content
1 0.000 0.500 0.500 200 47 ' '
